data_2108128
loop_
_publ_author_name
'Marabello, Domenica'
'Antoniotti, Paola'
'Benzi, Paola'
'Canepa, Carlo'
'Mortati, Leonardo'
'Sassi, Maria Paola'

_publ_section_title
;
 Synthesis, structure and non-linear optical properties of new
 isostructural \b-<small>D</small>-fructopyranose alkaline halide
 metal--organic frameworks: a theoretical and an experimental study
;
_journal_coeditor_code AO5028
_journal_issue 4
_journal_name_full 'Acta Crystallographica Section B'
_journal_page_first 737
_journal_page_last 743
_journal_paper_doi 10.1107/S2052520617005285
_journal_volume 73
_journal_year 2017
_chemical_formula_moiety 'C12 H28 Ca O14, 2Br, H O'
_chemical_formula_sum 'C12 H29 Br2 Ca O15'
_chemical_formula_weight 613.23
_space_group_crystal_system monoclinic
_space_group_IT_number 5
_space_group_name_Hall 'C 2y'
_space_group_name_H-M_alt 'C 1 2 1'
_symmetry_space_group_name_Hall 'C 2y'
_symmetry_space_group_name_H-M 'C 1 2 1'
_atom_sites_solution_hydrogens mixed
_audit_creation_method
;
Olex2 1.2
(compiled 2015.09.30 svn.r3233 for OlexSys, GUI svn.r5103)
;
_cell_angle_alpha 90
_cell_angle_beta 128.842(4)
_cell_angle_gamma 90
_cell_formula_units_Z 2
_cell_length_a 16.1449(7)
_cell_length_b 7.8881(3)
_cell_length_c 11.4702(5)
_cell_measurement_reflns_used 3289
_cell_measurement_temperature 293(2)
_cell_measurement_theta_max 30.4460
_cell_measurement_theta_min 3.5710
_cell_volume 1137.75(10)
_computing_molecular_graphics 'Olex2 (Dolomanov et al., 2009)'
_computing_publication_material 'Olex2 (Dolomanov et al., 2009)'
_computing_structure_refinement 'ShelXL (Sheldrick, 2015)'
_computing_structure_solution 'ShelXT (Sheldrick, 2015)'
_diffrn_ambient_temperature 293(2)
_diffrn_detector_area_resol_mean 10.2890
_diffrn_measured_fraction_theta_full 0.996
_diffrn_measured_fraction_theta_max 0.998
_diffrn_measurement_device 'four-circle diffractometer'
_diffrn_measurement_device_type 'Xcalibur, Ruby, Gemini ultra'
_diffrn_measurement_method '\w scans'
_diffrn_radiation_monochromator graphite
_diffrn_radiation_type 'Mo K\a'
_diffrn_radiation_wavelength 0.71073
_diffrn_reflns_av_R_equivalents 0.0364
_diffrn_reflns_limit_h_max 22
_diffrn_reflns_limit_h_min -22
_diffrn_reflns_limit_k_max 11
_diffrn_reflns_limit_k_min -11
_diffrn_reflns_limit_l_max 16
_diffrn_reflns_limit_l_min -16
_diffrn_reflns_number 7940
_diffrn_reflns_theta_full 25.242
_diffrn_reflns_theta_max 30.508
_diffrn_reflns_theta_min 3.240
_exptl_absorpt_coefficient_mu 3.856
_exptl_absorpt_correction_T_max 0.727
_exptl_absorpt_correction_T_min 0.397
_exptl_absorpt_correction_type gaussian
_exptl_absorpt_process_details
;
CrysAlisPro, Agilent Technologies,
Version 1.171.37.31 (release 14-01-2014 CrysAlis171 .NET)
(compiled Jan 14 2014,18:38:05)
Numerical absorption correction based on gaussian integration over
   a multifaceted crystal model
Empirical absorption correction using spherical harmonics,
 implemented in SCALE3 ABSPACK scaling algorithm.
;
_exptl_crystal_colour colourless
_exptl_crystal_density_diffrn 1.790
_exptl_crystal_description prism
_exptl_crystal_F_000 622
_exptl_crystal_size_max 0.4324
_exptl_crystal_size_mid 0.2750
_exptl_crystal_size_min 0.0846
_refine_diff_density_max 0.346
_refine_diff_density_min -0.563
_refine_ls_abs_structure_details
;
 Flack x determined using 1126 quotients [(I+)-(I-)]/[(I+)+(I-)]
 (Parsons, Flack and Wagner, Acta Cryst. B69 (2013) 249-259).
;
_refine_ls_abs_structure_Flack 0.009(7)
_refine_ls_extinction_method none
_refine_ls_goodness_of_fit_ref 1.049
_refine_ls_hydrogen_treatment mixed
_refine_ls_matrix_type full
_refine_ls_number_parameters 156
_refine_ls_number_reflns 3298
_refine_ls_number_restraints 9
_refine_ls_restrained_S_all 1.049
_refine_ls_R_factor_all 0.0406
_refine_ls_R_factor_gt 0.0335
_refine_ls_shift/su_max 0.001
_refine_ls_shift/su_mean 0.000
_refine_ls_structure_factor_coef Fsqd
_refine_ls_weighting_details 'w=1/[\s^2^(Fo^2^)+(0.0318P)^2^+0.0153P] where P=(Fo^2^+2Fc^2^)/3'
_refine_ls_weighting_scheme calc
_refine_ls_wR_factor_gt 0.0716
_refine_ls_wR_factor_ref 0.0760
_reflns_number_gt 2917
_reflns_number_total 3298
_reflns_threshold_expression 'I > 2\s(I)'
_cod_data_source_file ao5028sup1.cif
_cod_data_source_block CaFRUBr
_cod_database_code 2108128
_shelx_space_group_comment
;
The symmetry employed for this shelxl refinement is uniquely defined
by the following loop, which should always be used as a source of
symmetry information in preference to the above space-group names.
They are only intended as comments.
;

loop_
_space_group_symop_operation_xyz
'x, y, z'
'-x, y, -z'
'x+1/2, y+1/2, z'
'-x+1/2, y+1/2, -z'

loop_
_atom_site_type_symbol
_atom_site_label
_atom_site_fract_x
_atom_site_fract_y
_atom_site_fract_z
_atom_site_U_iso_or_equiv
_atom_site_adp_type
_atom_site_calc_flag
_atom_site_occupancy
Ca Ca1 -1.0000 -0.69352(14) -1.0000 0.0210(2) Uani d 1
O O1 -0.74861(19) -0.1768(5) -0.6594(3) 0.0276(5) Uani d 1
O O1W -0.9740(3) -0.7962(4) -1.1766(4) 0.0409(8) Uani d 1
H H1WA -0.944(5) -0.754(7) -1.210(7) 0.061 Uiso d 1
H H1WB -0.989(5) -0.895(4) -1.213(7) 0.061 Uiso d 1
O O2 -0.8936(3) -0.4869(4) -0.7913(4) 0.0356(7) Uani d 1
H H2 -0.910(2) -0.411(5) -0.756(5) 0.053 Uiso d 1
O O3 -0.8452(2) -0.5650(4) -0.9619(3) 0.0302(6) Uani d 1
H H3 -0.817(3) -0.600(5) -1.000(5) 0.045 Uiso d 1
O O4 -0.7914(2) -0.2353(4) -1.0083(3) 0.0297(6) Uani d 1
H H4 -0.8495 -0.2271 -1.0915 0.045 Uiso calc 1
O O5 -0.63282(19) -0.1592(4) -0.7166(3) 0.0287(6) Uani d 1
H H5 -0.5948 -0.0933 -0.6466 0.043 Uiso calc 1
O O6 -0.8755(2) 0.0705(4) -0.8537(4) 0.0330(7) Uani d 1
H H6 -0.8806 0.0156 -0.7976 0.09(3) Uiso calc 1
C C1 -0.7210(4) -0.3445(5) -0.5997(5) 0.0330(9) Uani d 1
H H1A -0.7350 -0.3569 -0.5292 0.040 Uiso calc 1
H H1B -0.6455 -0.3620 -0.5455 0.040 Uiso calc 1
C C2 -0.7826(4) -0.4785(5) -0.7201(5) 0.0301(8) Uani d 1
H H2A -0.7509 -0.5891 -0.6747 0.036 Uiso calc 1
C C3 -0.7743(3) -0.4486(5) -0.8434(5) 0.0238(8) Uani d 1
H H3A -0.7013 -0.4697 -0.8050 0.029 Uiso calc 1
C C4 -0.8059(3) -0.2674(4) -0.9004(4) 0.0205(7) Uani d 1
H H4A -0.8810 -0.2508 -0.9469 0.025 Uiso calc 1
C C5 -0.7387(3) -0.1424(4) -0.7717(4) 0.0217(7) Uani d 1
C C6 -0.7738(3) 0.0414(4) -0.8152(6) 0.0278(9) Uani d 1
H H6A -0.7218 0.1144 -0.7322 0.033 Uiso calc 1
H H6B -0.7767 0.0707 -0.8998 0.033 Uiso calc 1
O O2W -0.5000 0.0667(6) -0.5000 0.0357(9) Uani d 1
H H2W -0.5153 0.1170 -0.4511 0.054 Uiso d 0.5
Br Br1 -1.02993(3) -0.17635(5) -1.31381(5) 0.03926(13) Uani d 1

loop_
_atom_site_aniso_label
_atom_site_aniso_U_11
_atom_site_aniso_U_22
_atom_site_aniso_U_33
_atom_site_aniso_U_12
_atom_site_aniso_U_13
_atom_site_aniso_U_23
Ca1 0.0212(4) 0.0143(5) 0.0301(5) 0.000 0.0174(4) 0.000
O1 0.0341(13) 0.0224(11) 0.0283(12) -0.0008(16) 0.0206(11) -0.0022(15)
O1W 0.056(2) 0.0323(16) 0.057(2) -0.0178(15) 0.046(2) -0.0165(15)
O2 0.0418(19) 0.0308(15) 0.0484(19) -0.0135(13) 0.0352(17) -0.0129(14)
O3 0.0301(15) 0.0239(13) 0.0460(18) -0.0089(11) 0.0284(15) -0.0139(13)
O4 0.0299(15) 0.0350(15) 0.0280(15) -0.0058(11) 0.0200(14) -0.0015(11)
O5 0.0181(12) 0.0256(15) 0.0379(14) -0.0038(12) 0.0155(12) -0.0111(14)
O6 0.0321(16) 0.0277(14) 0.0482(19) 0.0131(12) 0.0296(16) 0.0125(13)
C1 0.036(2) 0.0260(19) 0.027(2) -0.0019(16) 0.015(2) 0.0030(16)
C2 0.037(2) 0.0184(17) 0.033(2) 0.0002(15) 0.021(2) 0.0020(16)
C3 0.0181(19) 0.0187(17) 0.032(2) -0.0043(14) 0.0148(17) -0.0053(15)
C4 0.0192(17) 0.0192(16) 0.0254(18) -0.0024(13) 0.0151(16) -0.0015(14)
C5 0.0188(16) 0.0187(18) 0.0276(18) -0.0008(12) 0.0146(15) -0.0031(13)
C6 0.024(2) 0.0186(18) 0.042(2) 0.0010(15) 0.021(2) 0.0010(18)
O2W 0.035(3) 0.031(2) 0.032(2) 0.000 0.017(2) 0.000
Br1 0.0433(2) 0.0309(2) 0.0423(2) -0.0006(2) 0.0263(2) -0.0013(2)

loop_
_atom_type_symbol
_atom_type_description
_atom_type_scat_dispersion_real
_atom_type_scat_dispersion_imag
_atom_type_scat_source
C C 0.0033 0.0016 'International Tables Vol C Tables 4.2.6.8 and 6.1.1.4'
H H 0.0000 0.0000 'International Tables Vol C Tables 4.2.6.8 and 6.1.1.4'
O O 0.0106 0.0060 'International Tables Vol C Tables 4.2.6.8 and 6.1.1.4'
Ca Ca 0.2262 0.3064 'International Tables Vol C Tables 4.2.6.8 and 6.1.1.4'
Br Br -0.2901 2.4595 'International Tables Vol C Tables 4.2.6.8 and 6.1.1.4'

loop_
_geom_angle_atom_site_label_1
_geom_angle_atom_site_label_2
_geom_angle_atom_site_label_3
_geom_angle_site_symmetry_1
_geom_angle_site_symmetry_3
_geom_angle
O1W Ca1 O1W . 2_353 141.38(17)
O1W Ca1 O2 2_353 . 78.09(11)
O1W Ca1 O2 . 2_353 78.09(11)
O1W Ca1 O2 . . 129.79(10)
O1W Ca1 O2 2_353 2_353 129.78(10)
O1W Ca1 O3 . 2_353 131.98(12)
O1W Ca1 O3 . . 66.58(9)
O1W Ca1 O3 2_353 2_353 66.58(9)
O1W Ca1 O3 2_353 . 131.99(12)
O1W Ca1 O6 2_353 1_545 71.14(10)
O1W Ca1 O6 2_353 2_343 79.88(12)
O1W Ca1 O6 . 1_545 79.88(12)
O1W Ca1 O6 . 2_343 71.14(10)
O2 Ca1 O2 . 2_353 98.07(17)
O3 Ca1 O2 . . 63.21(9)
O3 Ca1 O2 . 2_353 84.98(10)
O3 Ca1 O2 2_353 2_353 63.21(9)
O3 Ca1 O2 2_353 . 84.98(11)
O3 Ca1 O3 2_353 . 131.53(14)
O6 Ca1 O2 2_343 . 157.76(9)
O6 Ca1 O2 1_545 . 93.64(11)
O6 Ca1 O2 2_343 2_353 93.64(11)
O6 Ca1 O2 1_545 2_353 157.76(9)
O6 Ca1 O3 2_343 . 137.05(9)
O6 Ca1 O3 1_545 2_353 137.05(9)
O6 Ca1 O3 1_545 . 83.53(10)
O6 Ca1 O3 2_343 2_353 83.53(10)
O6 Ca1 O6 2_343 1_545 82.06(16)
C5 O1 C1 . . 115.7(3)
C2 O2 Ca1 . . 116.2(2)
C3 O3 Ca1 . . 123.3(2)
C6 O6 Ca1 . 1_565 128.3(2)
O1 C1 C2 . . 112.4(3)
O2 C2 C1 . . 115.1(3)
O2 C2 C3 . . 106.6(4)
C1 C2 C3 . . 110.5(3)
O3 C3 C2 . . 107.5(3)
O3 C3 C4 . . 110.0(3)
C2 C3 C4 . . 110.1(3)
O4 C4 C3 . . 110.4(3)
O4 C4 C5 . . 108.9(3)
C3 C4 C5 . . 110.4(3)
O1 C5 C4 . . 109.8(3)
O1 C5 C6 . . 104.4(3)
O5 C5 O1 . . 111.7(3)
O5 C5 C4 . . 107.5(3)
O5 C5 C6 . . 109.5(3)
C6 C5 C4 . . 114.0(3)
O6 C6 C5 . . 112.0(3)

loop_
_geom_bond_atom_site_label_1
_geom_bond_atom_site_label_2
_geom_bond_site_symmetry_2
_geom_bond_distance
Ca1 O1W . 2.450(3)
Ca1 O1W 2_353 2.450(3)
Ca1 O2 . 2.486(3)
Ca1 O2 2_353 2.486(3)
Ca1 O3 2_353 2.470(3)
Ca1 O3 . 2.470(3)
Ca1 O6 1_545 2.468(3)
Ca1 O6 2_343 2.468(3)
O1 C1 . 1.427(5)
O1 C5 . 1.420(4)
O2 C2 . 1.432(5)
O3 C3 . 1.431(5)
O4 C4 . 1.419(4)
O5 C5 . 1.409(4)
O6 Ca1 1_565 2.468(3)
O6 C6 . 1.427(4)
C1 C2 . 1.513(6)
C2 C3 . 1.520(6)
C3 C4 . 1.521(5)
C4 C5 . 1.523(5)
C5 C6 . 1.522(5)

_cod_database_fobs_code 2108128
